data_7227119
loop_
_publ_author_name
'Li, Wei'
'Chu, Wenlei'
'Jin, Wen'
'Han, Xijiang'
'Ma, Yufei'
'Dai, Bin'
'Xu, Ping'
'Liang, Yiwei'
'Chen, DengTai'

_publ_section_title
;
 In-situ SERS monitored Photoactive Yellow Protein (PYP) chromophore model
 elimination, nano-catalyzed phenyl redox and I2 addition reactions
;
_journal_name_full 'RSC Adv.'
_journal_paper_doi 10.1039/C6RA16823J
_journal_year 2016
_chemical_formula_sum 'C15 H12 O2 S'
_chemical_formula_weight 256.31
_chemical_name_common PYP
_chemical_name_systematic
; 
 ? 
;
_space_group_IT_number 14
_symmetry_cell_setting monoclinic
_symmetry_space_group_name_Hall '-P 2yn'
_symmetry_space_group_name_H-M 'P 1 21/n 1'
_atom_sites_solution_hydrogens geom
_atom_sites_solution_primary direct
_atom_sites_solution_secondary difmap
_audit_creation_method SHELXL-97
_audit_update_record
;
2016-06-16 deposited with the CCDC.
2016-11-10 downloaded from the CCDC.
;
_cell_angle_alpha 90.00
_cell_angle_beta 98.503(2)
_cell_angle_gamma 90.00
_cell_formula_units_Z 8
_cell_length_a 16.6972(12)
_cell_length_b 7.7291(5)
_cell_length_c 20.8746(15)
_cell_measurement_temperature 296(2)
_cell_volume 2664.3(3)
_computing_cell_refinement 'Bruker SMART'
_computing_data_collection 'Bruker SMART'
_computing_data_reduction 'Bruker SAINT'
_computing_molecular_graphics 'Bruker SHELXTL'
_computing_publication_material 'Bruker SHELXTL'
_computing_structure_refinement 'SHELXL-97 (Sheldrick, 1997)'
_computing_structure_solution 'SHELXS-97 (Sheldrick, 1990)'
_diffrn_ambient_temperature 296(2)
_diffrn_measured_fraction_theta_full 0.997
_diffrn_measured_fraction_theta_max 0.997
_diffrn_measurement_device_type 'CCD area detector'
_diffrn_measurement_method 'phi and omega scans'
_diffrn_radiation_monochromator graphite
_diffrn_radiation_source 'fine-focus sealed tube'
_diffrn_radiation_type MoK\a
_diffrn_radiation_wavelength 0.71073
_diffrn_reflns_av_R_equivalents 0.0278
_diffrn_reflns_av_sigmaI/netI 0.0262
_diffrn_reflns_limit_h_max 20
_diffrn_reflns_limit_h_min -19
_diffrn_reflns_limit_k_max 9
_diffrn_reflns_limit_k_min -7
_diffrn_reflns_limit_l_max 25
_diffrn_reflns_limit_l_min -25
_diffrn_reflns_number 17247
_diffrn_reflns_theta_full 25.48
_diffrn_reflns_theta_max 25.48
_diffrn_reflns_theta_min 1.46
_exptl_absorpt_coefficient_mu 0.233
_exptl_absorpt_correction_T_max 0.9548
_exptl_absorpt_correction_T_min 0.9505
_exptl_absorpt_correction_type multi-scan
_exptl_crystal_colour ORANGE
_exptl_crystal_density_diffrn 1.278
_exptl_crystal_density_method 'not measured'
_exptl_crystal_description BLOCK
_exptl_crystal_F_000 1072
_exptl_crystal_preparation ', C=C photodimerization'
_exptl_crystal_recrystallization_method 'liquid-liquid diffussion'
_exptl_crystal_size_max 0.22
_exptl_crystal_size_mid 0.21
_exptl_crystal_size_min 0.20
_refine_diff_density_max 0.293
_refine_diff_density_min -0.315
_refine_diff_density_rms 0.034
_refine_ls_extinction_method none
_refine_ls_goodness_of_fit_ref 0.975
_refine_ls_hydrogen_treatment constr
_refine_ls_matrix_type full
_refine_ls_number_parameters 327
_refine_ls_number_reflns 4941
_refine_ls_number_restraints 0
_refine_ls_restrained_S_all 0.975
_refine_ls_R_factor_all 0.0592
_refine_ls_R_factor_gt 0.0392
_refine_ls_shift/su_max 0.000
_refine_ls_shift/su_mean 0.000
_refine_ls_structure_factor_coef Fsqd
_refine_ls_weighting_details 'calc w=1/[\s^2^(Fo^2^)+(0.0469P)^2^+0.7742P] where P=(Fo^2^+2Fc^2^)/3'
_refine_ls_weighting_scheme calc
_refine_ls_wR_factor_gt 0.0947
_refine_ls_wR_factor_ref 0.1074
_reflns_number_gt 3584
_reflns_number_total 4941
_reflns_threshold_expression >2sigma(I)
_cod_data_source_file c6ra16823j4.cif
_cod_data_source_block c
_cod_depositor_comments
;
The following automatic conversions were performed:

'_symmetry_cell_setting' value 'Monoclinic' changed to 'monoclinic'
according to
/usr/data/users/saulius/crontab/automatic-downloads/rss-feeds/RSC/lib/dictionaries/cif_core.dic
dictionary named 'cif_core.dic' version 2.4.2 from 2011-04-26.

Automatic conversion script
Id: cif_fix_values 4268 2015-11-12 08:31:59Z antanas 
;
_cod_original_sg_symbol_H-M P2(1)/n
_cod_database_code 7227119

loop_
_symmetry_equiv_pos_as_xyz
'x, y, z'
'-x+1/2, y+1/2, -z+1/2'
'-x, -y, -z'
'x-1/2, -y-1/2, z-1/2'

loop_
_atom_site_label
_atom_site_type_symbol
_atom_site_fract_x
_atom_site_fract_y
_atom_site_fract_z
_atom_site_U_iso_or_equiv
_atom_site_adp_type
_atom_site_occupancy
_atom_site_symmetry_multiplicity
_atom_site_calc_flag
_atom_site_refinement_flags
S1 S 0.32597(4) 0.58358(8) 1.04406(3) 0.0775(2) Uani 1 1 d .
S2 S -0.09117(3) 0.31799(8) 0.04274(2) 0.06323(17) Uani 1 1 d .
O1 O 0.45020(8) 0.80132(18) 1.05361(7) 0.0629(4) Uani 1 1 d .
O2 O 0.52490(11) 0.7164(2) 0.66286(7) 0.0777(5) Uani 1 1 d .
H2 H 0.5152 0.6199 0.6473 0.116 Uiso 1 1 calc R
O3 O 0.00963(10) 0.1088(2) 0.11361(7) 0.0770(5) Uani 1 1 d .
O4 O 0.38653(9) 0.2356(2) -0.11178(7) 0.0696(4) Uani 1 1 d .
H4 H 0.4300 0.2088 -0.0904 0.104 Uiso 1 1 calc R
C1 C 0.40745(13) 0.6999(3) 1.01920(10) 0.0562(5) Uani 1 1 d .
C2 C 0.41514(13) 0.6627(3) 0.95158(10) 0.0610(5) Uani 1 1 d .
H2A H 0.3867 0.5699 0.9309 0.073 Uiso 1 1 calc R
C3 C 0.46154(12) 0.7577(3) 0.91910(10) 0.0578(5) Uani 1 1 d .
H3 H 0.4897 0.8466 0.9425 0.069 Uiso 1 1 calc R
C4 C 0.47468(11) 0.7426(3) 0.85172(9) 0.0537(5) Uani 1 1 d .
C5 C 0.43497(12) 0.6221(3) 0.80829(10) 0.0568(5) Uani 1 1 d .
H5 H 0.3973 0.5476 0.8221 0.068 Uiso 1 1 calc R
C6 C 0.45038(12) 0.6113(3) 0.74558(10) 0.0587(5) Uani 1 1 d .
H6 H 0.4229 0.5310 0.7173 0.070 Uiso 1 1 calc R
C7 C 0.50695(13) 0.7201(3) 0.72472(10) 0.0567(5) Uani 1 1 d .
C8 C 0.54659(14) 0.8416(3) 0.76662(11) 0.0649(6) Uani 1 1 d .
H8 H 0.5843 0.9156 0.7526 0.078 Uiso 1 1 calc R
C9 C 0.53008(13) 0.8528(3) 0.82899(10) 0.0623(5) Uani 1 1 d .
H9 H 0.5565 0.9359 0.8566 0.075 Uiso 1 1 calc R
C10 C 0.32016(14) 0.6623(3) 1.12269(10) 0.0608(5) Uani 1 1 d .
C11 C 0.24764(15) 0.7325(3) 1.13467(14) 0.0826(7) Uani 1 1 d .
H11 H 0.2042 0.7416 1.1014 0.099 Uiso 1 1 calc R
C12 C 0.2398(2) 0.7891(4) 1.19631(17) 0.1007(9) Uani 1 1 d .
H12 H 0.1913 0.8375 1.2043 0.121 Uiso 1 1 calc R
C13 C 0.3028(2) 0.7744(4) 1.24520(15) 0.0974(9) Uani 1 1 d .
H13 H 0.2972 0.8126 1.2866 0.117 Uiso 1 1 calc R
C14 C 0.3747(2) 0.7032(4) 1.23374(13) 0.0921(8) Uani 1 1 d .
H14 H 0.4176 0.6929 1.2675 0.111 Uiso 1 1 calc R
C15 C 0.38372(16) 0.6471(3) 1.17268(11) 0.0757(7) Uani 1 1 d .
H15 H 0.4325 0.5990 1.1651 0.091 Uiso 1 1 calc R
C16 C -0.00194(12) 0.1951(3) 0.06456(9) 0.0541(5) Uani 1 1 d .
C17 C 0.05548(12) 0.2142(3) 0.01873(9) 0.0561(5) Uani 1 1 d .
H17 H 0.0391 0.2690 -0.0207 0.067 Uiso 1 1 calc R
C18 C 0.13096(12) 0.1546(3) 0.03229(9) 0.0562(5) Uani 1 1 d .
H18 H 0.1431 0.0930 0.0708 0.067 Uiso 1 1 calc R
C19 C 0.19658(12) 0.1738(2) -0.00557(9) 0.0510(5) Uani 1 1 d .
C20 C 0.18662(12) 0.2571(3) -0.06575(9) 0.0551(5) Uani 1 1 d .
H20 H 0.1358 0.2992 -0.0830 0.066 Uiso 1 1 calc R
C21 C 0.25011(12) 0.2779(3) -0.09977(10) 0.0571(5) Uani 1 1 d .
H21 H 0.2424 0.3359 -0.1392 0.068 Uiso 1 1 calc R
C22 C 0.32590(12) 0.2123(2) -0.07535(10) 0.0539(5) Uani 1 1 d .
C23 C 0.33702(12) 0.1278(2) -0.01654(10) 0.0556(5) Uani 1 1 d .
H23 H 0.3875 0.0825 -0.0002 0.067 Uiso 1 1 calc R
C24 C 0.27349(12) 0.1107(3) 0.01777(10) 0.0573(5) Uani 1 1 d .
H24 H 0.2820 0.0554 0.0578 0.069 Uiso 1 1 calc R
C25 C -0.13686(12) 0.2980(2) 0.11370(9) 0.0501(5) Uani 1 1 d .
C26 C -0.20754(12) 0.2056(3) 0.11241(10) 0.0589(5) Uani 1 1 d .
H26 H -0.2306 0.1495 0.0747 0.071 Uiso 1 1 calc R
C27 C -0.24375(14) 0.1969(3) 0.16723(12) 0.0731(6) Uani 1 1 d .
H27 H -0.2916 0.1349 0.1667 0.088 Uiso 1 1 calc R
C28 C -0.20936(16) 0.2797(4) 0.22296(12) 0.0818(7) Uani 1 1 d .
H28 H -0.2343 0.2741 0.2599 0.098 Uiso 1 1 calc R
C29 C -0.13908(16) 0.3699(4) 0.22441(11) 0.0800(7) Uani 1 1 d .
H29 H -0.1159 0.4243 0.2624 0.096 Uiso 1 1 calc R
C30 C -0.10238(13) 0.3806(3) 0.16991(10) 0.0637(5) Uani 1 1 d .
H30 H -0.0546 0.4430 0.1707 0.076 Uiso 1 1 calc R

loop_
_atom_site_aniso_label
_atom_site_aniso_U_11
_atom_site_aniso_U_22
_atom_site_aniso_U_33
_atom_site_aniso_U_23
_atom_site_aniso_U_13
_atom_site_aniso_U_12
S1 0.0903(5) 0.0767(4) 0.0653(4) -0.0102(3) 0.0107(3) -0.0257(3)
S2 0.0616(3) 0.0777(4) 0.0524(3) 0.0155(3) 0.0151(2) 0.0137(3)
O1 0.0600(9) 0.0673(9) 0.0598(9) -0.0129(7) 0.0038(7) -0.0050(7)
O2 0.1005(13) 0.0725(11) 0.0622(9) -0.0103(8) 0.0195(9) -0.0125(9)
O3 0.0865(11) 0.0857(11) 0.0633(9) 0.0305(8) 0.0257(8) 0.0261(9)
O4 0.0555(9) 0.0831(11) 0.0728(10) 0.0041(8) 0.0185(8) 0.0024(8)
C1 0.0582(12) 0.0510(12) 0.0578(12) -0.0035(9) 0.0035(10) 0.0069(10)
C2 0.0656(14) 0.0551(12) 0.0613(13) -0.0117(10) 0.0066(11) -0.0026(10)
C3 0.0511(12) 0.0602(12) 0.0600(12) -0.0150(10) 0.0014(10) 0.0027(10)
C4 0.0481(11) 0.0546(12) 0.0567(12) -0.0096(9) 0.0019(9) 0.0051(9)
C5 0.0514(12) 0.0563(12) 0.0625(13) -0.0098(10) 0.0078(10) -0.0032(9)
C6 0.0582(13) 0.0551(12) 0.0607(13) -0.0148(10) 0.0021(10) -0.0038(10)
C7 0.0615(13) 0.0541(12) 0.0539(12) -0.0061(9) 0.0063(10) 0.0050(10)
C8 0.0656(14) 0.0602(13) 0.0696(14) -0.0089(10) 0.0119(11) -0.0113(11)
C9 0.0598(13) 0.0614(13) 0.0640(13) -0.0171(10) 0.0032(10) -0.0082(10)
C10 0.0700(14) 0.0516(12) 0.0605(13) 0.0076(9) 0.0087(11) -0.0040(10)
C11 0.0631(15) 0.0954(19) 0.0897(19) 0.0104(15) 0.0122(13) -0.0004(13)
C12 0.093(2) 0.110(2) 0.109(2) -0.0025(19) 0.047(2) 0.0006(18)
C13 0.132(3) 0.090(2) 0.0785(19) -0.0097(15) 0.042(2) -0.0188(19)
C14 0.117(2) 0.092(2) 0.0626(16) 0.0059(14) -0.0015(16) -0.0071(17)
C15 0.0826(17) 0.0742(15) 0.0676(15) 0.0042(12) 0.0026(13) 0.0140(13)
C16 0.0599(12) 0.0543(12) 0.0491(11) 0.0045(9) 0.0110(9) 0.0050(9)
C17 0.0600(13) 0.0599(12) 0.0498(11) 0.0096(9) 0.0126(10) 0.0072(10)
C18 0.0625(13) 0.0560(12) 0.0504(11) 0.0051(9) 0.0097(10) 0.0053(10)
C19 0.0530(12) 0.0483(11) 0.0512(11) 0.0004(8) 0.0058(9) 0.0050(9)
C20 0.0510(12) 0.0610(12) 0.0529(11) 0.0034(9) 0.0063(9) 0.0118(9)
C21 0.0608(13) 0.0607(12) 0.0501(11) 0.0056(9) 0.0094(10) 0.0093(10)
C22 0.0525(12) 0.0494(11) 0.0608(12) -0.0063(9) 0.0112(10) -0.0014(9)
C23 0.0463(11) 0.0532(12) 0.0644(13) 0.0015(9) -0.0016(9) 0.0028(9)
C24 0.0585(13) 0.0573(12) 0.0543(12) 0.0071(9) 0.0024(10) 0.0032(10)
C25 0.0497(11) 0.0532(11) 0.0476(10) 0.0042(8) 0.0084(9) 0.0073(9)
C26 0.0529(12) 0.0655(13) 0.0574(12) -0.0038(10) 0.0056(10) 0.0008(10)
C27 0.0582(14) 0.0853(17) 0.0796(16) 0.0101(13) 0.0224(12) -0.0031(12)
C28 0.0822(18) 0.111(2) 0.0574(14) 0.0102(14) 0.0279(13) 0.0162(16)
C29 0.0840(18) 0.1012(19) 0.0538(13) -0.0153(12) 0.0072(12) 0.0091(15)
C30 0.0598(13) 0.0698(14) 0.0607(13) -0.0069(10) 0.0068(10) -0.0020(11)

loop_
_atom_type_symbol
_atom_type_description
_atom_type_scat_dispersion_real
_atom_type_scat_dispersion_imag
_atom_type_scat_source
C C 0.0033 0.0016 'International Tables Vol C Tables 4.2.6.8 and 6.1.1.4'
H H 0.0000 0.0000 'International Tables Vol C Tables 4.2.6.8 and 6.1.1.4'
O O 0.0106 0.0060 'International Tables Vol C Tables 4.2.6.8 and 6.1.1.4'
S S 0.1246 0.1234 'International Tables Vol C Tables 4.2.6.8 and 6.1.1.4'

loop_
_geom_angle_atom_site_label_1
_geom_angle_atom_site_label_2
_geom_angle_atom_site_label_3
_geom_angle
C10 S1 C1 104.33(10)
C16 S2 C25 100.86(9)
C7 O2 H2 109.5
C22 O4 H4 109.5
O1 C1 C2 124.5(2)
O1 C1 S1 124.16(16)
C2 C1 S1 111.30(15)
C3 C2 C1 121.71(19)
C3 C2 H2A 119.1
C1 C2 H2A 119.1
C2 C3 C4 129.2(2)
C2 C3 H3 115.4
C4 C3 H3 115.4
C9 C4 C5 117.54(18)
C9 C4 C3 118.82(18)
C5 C4 C3 123.63(19)
C6 C5 C4 121.43(19)
C6 C5 H5 119.3
C4 C5 H5 119.3
C5 C6 C7 119.74(19)
C5 C6 H6 120.1
C7 C6 H6 120.1
O2 C7 C6 122.69(18)
O2 C7 C8 117.34(19)
C6 C7 C8 119.95(19)
C9 C8 C7 119.9(2)
C9 C8 H8 120.1
C7 C8 H8 120.1
C8 C9 C4 121.45(19)
C8 C9 H9 119.3
C4 C9 H9 119.3
C15 C10 C11 119.5(2)
C15 C10 S1 122.14(18)
C11 C10 S1 118.23(19)
C12 C11 C10 119.9(3)
C12 C11 H11 120.1
C10 C11 H11 120.1
C13 C12 C11 120.3(3)
C13 C12 H12 119.9
C11 C12 H12 119.9
C12 C13 C14 120.2(3)
C12 C13 H13 119.9
C14 C13 H13 119.9
C15 C14 C13 120.4(3)
C15 C14 H14 119.8
C13 C14 H14 119.8
C14 C15 C10 119.8(2)
C14 C15 H15 120.1
C10 C15 H15 120.1
O3 C16 C17 124.83(19)
O3 C16 S2 122.38(15)
C17 C16 S2 112.77(14)
C18 C17 C16 121.23(18)
C18 C17 H17 119.4
C16 C17 H17 119.4
C17 C18 C19 128.01(18)
C17 C18 H18 116.0
C19 C18 H18 116.0
C24 C19 C20 117.14(18)
C24 C19 C18 120.35(18)
C20 C19 C18 122.50(18)
C21 C20 C19 121.40(19)
C21 C20 H20 119.3
C19 C20 H20 119.3
C20 C21 C22 120.01(19)
C20 C21 H21 120.0
C22 C21 H21 120.0
O4 C22 C23 123.03(19)
O4 C22 C21 117.27(18)
C23 C22 C21 119.69(18)
C24 C23 C22 119.86(19)
C24 C23 H23 120.1
C22 C23 H23 120.1
C23 C24 C19 121.88(19)
C23 C24 H24 119.1
C19 C24 H24 119.1
C26 C25 C30 120.26(18)
C26 C25 S2 120.21(15)
C30 C25 S2 119.50(16)
C27 C26 C25 119.4(2)
C27 C26 H26 120.3
C25 C26 H26 120.3
C26 C27 C28 120.1(2)
C26 C27 H27 119.9
C28 C27 H27 119.9
C29 C28 C27 120.5(2)
C29 C28 H28 119.8
C27 C28 H28 119.8
C28 C29 C30 120.1(2)
C28 C29 H29 119.9
C30 C29 H29 119.9
C29 C30 C25 119.6(2)
C29 C30 H30 120.2
C25 C30 H30 120.2

loop_
_geom_bond_atom_site_label_1
_geom_bond_atom_site_label_2
_geom_bond_distance
S1 C10 1.766(2)
S1 C1 1.771(2)
S2 C16 1.769(2)
S2 C25 1.7704(18)
O1 C1 1.220(2)
O2 C7 1.368(2)
O2 H2 0.8200
O3 C16 1.213(2)
O4 C22 1.365(2)
O4 H4 0.8200
C1 C2 1.465(3)
C2 C3 1.325(3)
C2 H2A 0.9300
C3 C4 1.460(3)
C3 H3 0.9300
C4 C9 1.391(3)
C4 C5 1.397(3)
C5 C6 1.374(3)
C5 H5 0.9300
C6 C7 1.382(3)
C6 H6 0.9300
C7 C8 1.384(3)
C8 C9 1.373(3)
C8 H8 0.9300
C9 H9 0.9300
C10 C15 1.379(3)
C10 C11 1.383(3)
C11 C12 1.383(4)
C11 H11 0.9300
C12 C13 1.357(4)
C12 H12 0.9300
C13 C14 1.374(4)
C13 H13 0.9300
C14 C15 1.375(3)
C14 H14 0.9300
C15 H15 0.9300
C16 C17 1.459(3)
C17 C18 1.332(3)
C17 H17 0.9300
C18 C19 1.450(3)
C18 H18 0.9300
C19 C24 1.393(3)
C19 C20 1.399(3)
C20 C21 1.370(3)
C20 H20 0.9300
C21 C22 1.388(3)
C21 H21 0.9300
C22 C23 1.379(3)
C23 C24 1.371(3)
C23 H23 0.9300
C24 H24 0.9300
C25 C26 1.376(3)
C25 C30 1.384(3)
C26 C27 1.373(3)
C26 H26 0.9300
C27 C28 1.377(3)
C27 H27 0.9300
C28 C29 1.361(4)
C28 H28 0.9300
C29 C30 1.372(3)
C29 H29 0.9300
C30 H30 0.9300
